data_7051757
loop_
_publ_author_name
'Nikitin, Kirill'
'M\"uller-Bunz, Helge'

_publ_section_title
;
 Encapsulation of 4,4&#x2032;-bipyridinium cations by two crown ether
 molecules: formation and structure of [3]pseudorotaxanes
;
_journal_issue 12
_journal_name_full 'New Journal of Chemistry'
_journal_page_first 2472
_journal_paper_doi 10.1039/b9nj00414a
_journal_volume 33
_journal_year 2009
_chemical_formula_moiety 'C12 H14 N2, 2 (C24 H32 O8), 2 (F6 P), 0.6 (H2 O)'
_chemical_formula_sum 'C60 H79.2 F12 N2 O16.6 P2'
_chemical_formula_weight 1382.44
_chemical_name_systematic
;
?
;
_space_group_IT_number 14
_symmetry_cell_setting monoclinic
_symmetry_space_group_name_Hall '-P 2ybc'
_symmetry_space_group_name_H-M 'P 1 21/c 1'
_atom_sites_solution_hydrogens geom
_atom_sites_solution_primary direct
_atom_sites_solution_secondary difmap
_audit_creation_method SHELXL-97
_cell_angle_alpha 90.00
_cell_angle_beta 90.006(2)
_cell_angle_gamma 90.00
_cell_formula_units_Z 4
_cell_length_a 16.3602(17)
_cell_length_b 13.2368(14)
_cell_length_c 29.792(3)
_cell_measurement_reflns_used 6811
_cell_measurement_temperature 100(2)
_cell_measurement_theta_max 24.38
_cell_measurement_theta_min 2.41
_cell_volume 6451.7(12)
_computing_cell_refinement 'Bruker SAINT'
_computing_data_collection 'Bruker SMART'
_computing_data_reduction 'Bruker SAINT'
_computing_molecular_graphics 'Bruker SHELXTL'
_computing_publication_material 'Bruker SHELXTL'
_computing_structure_refinement 'SHELXL-97 (Sheldrick, 1997)'
_computing_structure_solution 'SHELXS-97 (Sheldrick, 1990)'
_diffrn_ambient_temperature 100(2)
_diffrn_detector_area_resol_mean 8.366
_diffrn_measured_fraction_theta_full 0.993
_diffrn_measured_fraction_theta_max 0.993
_diffrn_measurement_device_type 'CCD area detector'
_diffrn_measurement_method '\f and \w scans'
_diffrn_radiation_monochromator graphite
_diffrn_radiation_source 'sealed tube'
_diffrn_radiation_type MoK\a
_diffrn_radiation_wavelength 0.71073
_diffrn_reflns_av_R_equivalents 0.0390
_diffrn_reflns_av_sigmaI/netI 0.0328
_diffrn_reflns_limit_h_max 19
_diffrn_reflns_limit_h_min -19
_diffrn_reflns_limit_k_max 15
_diffrn_reflns_limit_k_min -15
_diffrn_reflns_limit_l_max 35
_diffrn_reflns_limit_l_min -35
_diffrn_reflns_number 50203
_diffrn_reflns_theta_full 24.81
_diffrn_reflns_theta_max 24.81
_diffrn_reflns_theta_min 0.68
_exptl_absorpt_coefficient_mu 0.171
_exptl_absorpt_correction_T_max 0.9831
_exptl_absorpt_correction_T_min 0.8076
_exptl_absorpt_correction_type multi-scan
_exptl_absorpt_process_details
;
SADABS v.2.10 (Bruker,2003) was used for absorption correction.
R(int) for selected reflections was 0.104 before and 0.037 after
correction. The Ratio of minimum to maximum transmission is 0.821434.
The \l/2 correction factor is 0.0015
;
_exptl_crystal_colour yellow
_exptl_crystal_density_diffrn 1.423
_exptl_crystal_density_method 'not measured'
_exptl_crystal_description plate
_exptl_crystal_F_000 2893
_exptl_crystal_size_max 0.60
_exptl_crystal_size_mid 0.50
_exptl_crystal_size_min 0.10
_refine_diff_density_max 1.183
_refine_diff_density_min -0.353
_refine_diff_density_rms 0.091
_refine_ls_extinction_method none
_refine_ls_goodness_of_fit_ref 1.058
_refine_ls_hydrogen_treatment constr
_refine_ls_matrix_type full
_refine_ls_number_parameters 867
_refine_ls_number_reflns 11061
_refine_ls_number_restraints 1
_refine_ls_restrained_S_all 1.058
_refine_ls_R_factor_all 0.0728
_refine_ls_R_factor_gt 0.0688
_refine_ls_shift/su_max 0.008
_refine_ls_shift/su_mean 0.000
_refine_ls_structure_factor_coef Fsqd
_refine_ls_weighting_details 'calc w=1/[\s^2^(Fo^2^)+(0.1181P)^2^+6.4343P] where P=(Fo^2^+2Fc^2^)/3'
_refine_ls_weighting_scheme calc
_refine_ls_wR_factor_gt 0.1794
_refine_ls_wR_factor_ref 0.1844
_reflns_number_gt 10356
_reflns_number_total 11061
_reflns_threshold_expression I>2\s(I)
_cod_data_source_file b9nj00414a.txt
_cod_data_source_block mjm281
_cod_original_cell_volume 6451.6(12)
_cod_original_sg_symbol_H-M 'P 21/c'
_cod_original_formula_sum 'C60 H79.2 N2 O16.6 F12 P2'
_cod_database_code 7051757

loop_
_symmetry_equiv_pos_as_xyz
'x, y, z'
'-x, y+1/2, -z+1/2'
'-x, -y, -z'
'x, -y-1/2, z-1/2'

loop_
_atom_site_label
_atom_site_type_symbol
_atom_site_fract_x
_atom_site_fract_y
_atom_site_fract_z
_atom_site_U_iso_or_equiv
_atom_site_adp_type
_atom_site_occupancy
_atom_site_symmetry_multiplicity
_atom_site_calc_flag
_atom_site_refinement_flags
_atom_site_disorder_assembly
_atom_site_disorder_group
C1 C 0.3341(2) 0.3182(3) 0.10219(12) 0.0241(7) Uani 1 1 d . . .
H1 H 0.3802 0.2884 0.0880 0.029 Uiso 1 1 calc R . .
C2 C 0.3237(2) 0.4209(3) 0.10080(12) 0.0243(7) Uani 1 1 d . . .
H2 H 0.3633 0.4624 0.0865 0.029 Uiso 1 1 calc R . .
C3 C 0.2552(2) 0.4638(3) 0.12027(11) 0.0212(7) Uani 1 1 d . . .
C4 C 0.1989(2) 0.4006(3) 0.14118(12) 0.0235(7) Uani 1 1 d . . .
H4 H 0.1509 0.4282 0.1542 0.028 Uiso 1 1 calc R . .
C5 C 0.2127(2) 0.2989(3) 0.14295(12) 0.0255(8) Uani 1 1 d . . .
H5 H 0.1750 0.2561 0.1579 0.031 Uiso 1 1 calc R . .
N1 N 0.27959(19) 0.2592(2) 0.12355(10) 0.0231(6) Uani 1 1 d . . .
C6 C 0.2938(3) 0.1495(3) 0.12560(14) 0.0318(9) Uani 1 1 d . . .
H6A H 0.2975 0.1223 0.0951 0.048 Uiso 1 1 calc R . .
H6B H 0.2483 0.1170 0.1414 0.048 Uiso 1 1 calc R . .
H6C H 0.3449 0.1361 0.1417 0.048 Uiso 1 1 calc R . .
C7 C 0.2907(2) 0.7369(3) 0.14467(12) 0.0251(7) Uani 1 1 d . . .
H7 H 0.3309 0.7781 0.1586 0.030 Uiso 1 1 calc R . .
C8 C 0.3040(2) 0.6355(3) 0.13991(12) 0.0234(7) Uani 1 1 d . . .
H8 H 0.3547 0.6071 0.1489 0.028 Uiso 1 1 calc R . .
C9 C 0.2436(2) 0.5741(3) 0.12193(11) 0.0212(7) Uani 1 1 d . . .
C10 C 0.1717(2) 0.6195(3) 0.10742(12) 0.0252(7) Uani 1 1 d . . .
H10 H 0.1293 0.5794 0.0949 0.030 Uiso 1 1 calc R . .
C11 C 0.1620(2) 0.7214(3) 0.11104(12) 0.0252(8) Uani 1 1 d . . .
H11 H 0.1134 0.7524 0.1003 0.030 Uiso 1 1 calc R . .
N2 N 0.22091(19) 0.7782(2) 0.12978(10) 0.0246(6) Uani 1 1 d . . .
C12 C 0.2083(3) 0.8880(3) 0.13476(14) 0.0360(9) Uani 1 1 d . . .
H12A H 0.1747 0.9128 0.1099 0.054 Uiso 1 1 calc R . .
H12B H 0.2614 0.9224 0.1344 0.054 Uiso 1 1 calc R . .
H12C H 0.1806 0.9016 0.1633 0.054 Uiso 1 1 calc R . .
O1 O 0.20982(18) 0.2173(2) 0.02888(9) 0.0351(6) Uani 1 1 d . . .
C13 C 0.2645(3) 0.2432(3) -0.00743(12) 0.0350(9) Uani 1 1 d . . .
H13A H 0.2900 0.3098 -0.0017 0.042 Uiso 1 1 calc R . .
H13B H 0.2337 0.2473 -0.0360 0.042 Uiso 1 1 calc R . .
C14 C 0.3282(2) 0.1642(3) -0.01056(12) 0.0329(9) Uani 1 1 d . . .
H14A H 0.3032 0.0966 -0.0069 0.040 Uiso 1 1 calc R . .
H14B H 0.3549 0.1670 -0.0403 0.040 Uiso 1 1 calc R . .
O2 O 0.38680(17) 0.1811(2) 0.02377(9) 0.0303(6) Uani 1 1 d . . .
C15 C 0.4510(3) 0.1081(3) 0.02370(13) 0.0340(9) Uani 1 1 d . . .
H15A H 0.4688 0.0944 -0.0075 0.041 Uiso 1 1 calc R . .
H15B H 0.4315 0.0440 0.0370 0.041 Uiso 1 1 calc R . .
C16 C 0.5210(3) 0.1486(3) 0.05043(14) 0.0352(9) Uani 1 1 d . . .
H16A H 0.5685 0.1026 0.0479 0.042 Uiso 1 1 calc R . .
H16B H 0.5372 0.2157 0.0387 0.042 Uiso 1 1 calc R . .
O3 O 0.49691(15) 0.1572(2) 0.09644(9) 0.0309(6) Uani 1 1 d . . .
C17 C 0.5594(2) 0.2003(3) 0.12408(16) 0.0388(10) Uani 1 1 d . . .
H17A H 0.6131 0.1899 0.1095 0.047 Uiso 1 1 calc R . .
H17B H 0.5603 0.1646 0.1533 0.047 Uiso 1 1 calc R . .
C18 C 0.5473(2) 0.3103(3) 0.13226(14) 0.0354(9) Uani 1 1 d . . .
H18A H 0.5965 0.3396 0.1466 0.042 Uiso 1 1 calc R . .
H18B H 0.5377 0.3459 0.1035 0.042 Uiso 1 1 calc R . .
O4 O 0.47790(16) 0.3214(2) 0.16120(9) 0.0312(6) Uani 1 1 d . . .
C19 C 0.4661(2) 0.4145(3) 0.18068(12) 0.0248(7) Uani 1 1 d . . .
C20 C 0.5092(2) 0.5003(3) 0.17105(14) 0.0334(9) Uani 1 1 d . . .
H20 H 0.5488 0.4993 0.1478 0.040 Uiso 1 1 calc R . .
C21 C 0.4958(2) 0.5884(3) 0.19471(15) 0.0348(9) Uani 1 1 d . . .
H21 H 0.5264 0.6474 0.1878 0.042 Uiso 1 1 calc R . .
C22 C 0.4380(2) 0.5908(3) 0.22834(14) 0.0338(9) Uani 1 1 d . . .
H22 H 0.4292 0.6513 0.2448 0.041 Uiso 1 1 calc R . .
C23 C 0.3917(2) 0.5036(3) 0.23840(14) 0.0299(8) Uani 1 1 d . . .
H23 H 0.3510 0.5056 0.2611 0.036 Uiso 1 1 calc R . .
C24 C 0.4061(2) 0.4152(3) 0.21487(13) 0.0263(8) Uani 1 1 d . . .
O5 O 0.36536(16) 0.32607(19) 0.22139(9) 0.0291(6) Uani 1 1 d . . .
C25 C 0.3177(3) 0.3189(3) 0.26148(14) 0.0342(9) Uani 1 1 d . . .
H25A H 0.2708 0.3660 0.2598 0.041 Uiso 1 1 calc R . .
H25B H 0.3515 0.3378 0.2877 0.041 Uiso 1 1 calc R . .
C26 C 0.2872(3) 0.2128(3) 0.26685(15) 0.0370(9) Uani 1 1 d . . .
H26A H 0.3317 0.1644 0.2602 0.044 Uiso 1 1 calc R . .
H26B H 0.2691 0.2016 0.2982 0.044 Uiso 1 1 calc R . .
O6 O 0.22068(16) 0.1970(2) 0.23682(9) 0.0315(6) Uani 1 1 d . . .
C27 C 0.1818(3) 0.1033(3) 0.24389(14) 0.0333(9) Uani 1 1 d . . .
H27A H 0.1753 0.0911 0.2765 0.040 Uiso 1 1 calc R . .
H27B H 0.2158 0.0482 0.2313 0.040 Uiso 1 1 calc R . .
C28 C 0.0998(2) 0.1036(3) 0.22168(14) 0.0336(9) Uani 1 1 d . . .
H28A H 0.0682 0.0439 0.2316 0.040 Uiso 1 1 calc R . .
H28B H 0.0693 0.1649 0.2308 0.040 Uiso 1 1 calc R . .
O7 O 0.10816(17) 0.1019(2) 0.17479(10) 0.0356(7) Uani 1 1 d . . .
C29 C 0.0293(3) 0.1243(4) 0.15506(16) 0.0450(11) Uani 1 1 d . . .
H29A H 0.0158 0.1965 0.1593 0.054 Uiso 1 1 calc R . .
H29B H -0.0137 0.0831 0.1696 0.054 Uiso 1 1 calc R . .
C30 C 0.0339(3) 0.1000(4) 0.10611(17) 0.0518(12) Uani 1 1 d . . .
H30A H 0.0418 0.0262 0.1027 0.062 Uiso 1 1 calc R . .
H30B H -0.0190 0.1174 0.0920 0.062 Uiso 1 1 calc R . .
O8 O 0.0981(2) 0.1511(3) 0.08213(11) 0.0476(8) Uani 1 1 d . . .
C31 C 0.0868(3) 0.2478(4) 0.06636(14) 0.0417(10) Uani 1 1 d . . .
C32 C 0.0207(3) 0.3084(4) 0.07612(16) 0.0507(12) Uani 1 1 d . . .
H32 H -0.0219 0.2839 0.0949 0.061 Uiso 1 1 calc R . .
C33 C 0.0164(3) 0.4053(5) 0.05841(17) 0.0569(15) Uani 1 1 d . . .
H33 H -0.0285 0.4476 0.0659 0.068 Uiso 1 1 calc R . .
C34 C 0.0763(3) 0.4406(4) 0.03024(18) 0.0542(14) Uani 1 1 d . . .
H34 H 0.0725 0.5069 0.0183 0.065 Uiso 1 1 calc R . .
C35 C 0.1420(3) 0.3801(4) 0.01919(15) 0.0428(11) Uani 1 1 d . . .
H35 H 0.1831 0.4045 -0.0006 0.051 Uiso 1 1 calc R . .
C36 C 0.1479(3) 0.2839(3) 0.03703(13) 0.0356(9) Uani 1 1 d . . .
O9 O 0.13519(16) 0.6976(2) 0.22515(9) 0.0307(6) Uani 1 1 d . . .
C37 C 0.1873(3) 0.7126(4) 0.26303(15) 0.0454(11) Uani 1 1 d . . .
H37A H 0.2380 0.6724 0.2595 0.054 Uiso 1 1 calc R . .
H37B H 0.1594 0.6900 0.2907 0.054 Uiso 1 1 calc R . .
C38 C 0.2076(4) 0.8205(5) 0.26639(19) 0.075(2) Uani 1 1 d . . .
H38A H 0.1576 0.8608 0.2608 0.091 Uiso 1 1 calc R . .
H38B H 0.2263 0.8354 0.2973 0.091 Uiso 1 1 calc R . .
O10 O 0.2697(2) 0.8509(3) 0.23524(11) 0.0592(11) Uani 1 1 d . . .
C39 C 0.3415(3) 0.8885(3) 0.25432(13) 0.0315(8) Uani 1 1 d . . .
H39A H 0.3737 0.8317 0.2667 0.038 Uiso 1 1 calc R . .
H39B H 0.3273 0.9342 0.2794 0.038 Uiso 1 1 calc R . .
C40 C 0.3920(3) 0.9441(4) 0.22140(15) 0.0454(11) Uani 1 1 d . . .
H40A H 0.3609 1.0039 0.2111 0.055 Uiso 1 1 calc R . .
H40B H 0.4418 0.9689 0.2368 0.055 Uiso 1 1 calc R . .
O11 O 0.4151(2) 0.8893(2) 0.18469(11) 0.0459(8) Uani 1 1 d . . .
C41 C 0.4649(3) 0.9416(4) 0.15391(14) 0.0456(11) Uani 1 1 d . . .
H41A H 0.5150 0.9661 0.1690 0.055 Uiso 1 1 calc R . .
H41B H 0.4352 1.0005 0.1416 0.055 Uiso 1 1 calc R . .
C42 C 0.4862(3) 0.8715(4) 0.11783(15) 0.0452(11) Uani 1 1 d . . .
H42A H 0.5323 0.8988 0.1000 0.054 Uiso 1 1 calc R . .
H42B H 0.5030 0.8056 0.1306 0.054 Uiso 1 1 calc R . .
O12 O 0.41541(19) 0.8588(2) 0.08967(10) 0.0405(7) Uani 1 1 d . . .
C43 C 0.4161(3) 0.7734(4) 0.06380(14) 0.0417(10) Uani 1 1 d . . .
C44 C 0.4749(4) 0.7005(4) 0.06264(19) 0.0608(14) Uani 1 1 d . . .
H44 H 0.5231 0.7078 0.0801 0.073 Uiso 1 1 calc R . .
C45 C 0.4642(5) 0.6138(5) 0.0353(2) 0.0728(18) Uani 1 1 d . . .
H45 H 0.5041 0.5617 0.0347 0.087 Uiso 1 1 calc R . .
C46 C 0.3953(4) 0.6074(5) 0.0101(2) 0.0675(16) Uani 1 1 d . . .
H46 H 0.3883 0.5498 -0.0085 0.081 Uiso 1 1 calc R . .
C47 C 0.3361(4) 0.6788(4) 0.01002(18) 0.0564(13) Uani 1 1 d . . .
H47 H 0.2891 0.6704 -0.0084 0.068 Uiso 1 1 calc R . .
C48 C 0.3434(3) 0.7629(4) 0.03627(14) 0.0499(13) Uani 1 1 d . . .
O13 O 0.2867(2) 0.8380(3) 0.03823(11) 0.0502(9) Uani 1 1 d . . .
C49 C 0.2251(4) 0.8431(5) 0.00250(15) 0.0579(14) Uani 1 1 d . . .
H49A H 0.1927 0.7800 0.0021 0.070 Uiso 1 1 calc R . .
H49B H 0.2524 0.8503 -0.0270 0.070 Uiso 1 1 calc R . .
C50 C 0.1705(3) 0.9304(4) 0.01035(17) 0.0562(14) Uani 1 1 d . . .
H50A H 0.2030 0.9864 0.0233 0.067 Uiso 1 1 calc R . .
H50B H 0.1486 0.9536 -0.0188 0.067 Uiso 1 1 calc R . .
O14 O 0.1032(2) 0.9082(3) 0.03996(11) 0.0482(8) Uani 1 1 d . . .
C51 C 0.0378(3) 0.8662(4) 0.01754(15) 0.0465(11) Uani 1 1 d . . .
H51A H 0.0548 0.8017 0.0035 0.056 Uiso 1 1 calc R . .
H51B H 0.0196 0.9125 -0.0066 0.056 Uiso 1 1 calc R . .
C52 C -0.0303(3) 0.8475(3) 0.04882(16) 0.0392(10) Uani 1 1 d . . .
H52A H -0.0451 0.9117 0.0638 0.047 Uiso 1 1 calc R . .
H52B H -0.0785 0.8241 0.0316 0.047 Uiso 1 1 calc R . .
O15 O -0.01096(19) 0.7754(3) 0.08151(11) 0.0531(9) Uani 1 1 d . . .
C53 C -0.0696(3) 0.7611(4) 0.11454(15) 0.0402(10) Uani 1 1 d . . .
H53A H -0.1245 0.7595 0.1006 0.048 Uiso 1 1 calc R . .
H53B H -0.0680 0.8184 0.1359 0.048 Uiso 1 1 calc R . .
C54 C -0.0555(3) 0.6653(4) 0.13932(16) 0.0433(11) Uani 1 1 d . . .
H54A H -0.1039 0.6492 0.1580 0.052 Uiso 1 1 calc R . .
H54B H -0.0471 0.6093 0.1178 0.052 Uiso 1 1 calc R . .
O16 O 0.01569(17) 0.6757(2) 0.16760(10) 0.0365(7) Uani 1 1 d . . .
C55 C 0.0366(2) 0.5929(3) 0.19060(13) 0.0286(8) Uani 1 1 d . . .
C56 C -0.0003(2) 0.4956(3) 0.18664(14) 0.0340(9) Uani 1 1 d . . .
H56 H -0.0431 0.4847 0.1656 0.041 Uiso 1 1 calc R . .
C57 C 0.0266(3) 0.4176(3) 0.21356(16) 0.0408(11) Uani 1 1 d . . .
H57 H 0.0015 0.3532 0.2106 0.049 Uiso 1 1 calc R . .
C58 C 0.0869(3) 0.4287(3) 0.24378(16) 0.0402(10) Uani 1 1 d . . .
H58 H 0.1033 0.3740 0.2623 0.048 Uiso 1 1 calc R . .
C59 C 0.1242(3) 0.5217(3) 0.24719(15) 0.0371(10) Uani 1 1 d . . .
H59 H 0.1677 0.5293 0.2680 0.044 Uiso 1 1 calc R . .
C60 C 0.1012(2) 0.6043(3) 0.22179(13) 0.0272(8) Uani 1 1 d . . .
P1 P 0.24678(7) 0.48809(8) 0.37425(3) 0.0294(2) Uani 1 1 d . . .
F1 F 0.2116(2) 0.4272(3) 0.41539(10) 0.0716(11) Uani 1 1 d . A .
F2 F 0.2821(2) 0.5484(3) 0.33303(11) 0.0719(10) Uani 1 1 d . A .
F3 F 0.2079(5) 0.4104(6) 0.3372(2) 0.0275(18) Uiso 0.384(10) 1 d P A 1
F4 F 0.1659(6) 0.5483(8) 0.3786(3) 0.058(3) Uiso 0.384(10) 1 d P A 1
F5 F 0.2916(5) 0.5542(6) 0.4115(2) 0.034(2) Uiso 0.384(10) 1 d P A 1
F6 F 0.3320(6) 0.4272(8) 0.3682(3) 0.055(3) Uiso 0.384(10) 1 d P A 1
F13 F 0.2415(7) 0.3818(7) 0.3508(3) 0.049(3) Uiso 0.304(6) 1 d P A 2
F14 F 0.1511(6) 0.5089(7) 0.3593(3) 0.044(3) Uiso 0.304(6) 1 d P A 2
F15 F 0.2523(6) 0.5965(6) 0.3989(3) 0.040(2) Uiso 0.304(6) 1 d P A 2
F16 F 0.3354(6) 0.4684(8) 0.3874(4) 0.045(3) Uiso 0.304(6) 1 d P A 2
F23 F 0.1874(7) 0.4455(10) 0.3398(3) 0.047(3) Uiso 0.313(9) 1 d P A 3
F24 F 0.2036(10) 0.5923(10) 0.3814(4) 0.076(4) Uiso 0.313(9) 1 d P A 3
F25 F 0.3190(6) 0.5223(7) 0.4110(3) 0.034(2) Uiso 0.313(9) 1 d P A 3
F26 F 0.3053(7) 0.3884(9) 0.3719(4) 0.056(3) Uiso 0.313(9) 1 d P A 3
F7 F 0.1589(2) 0.9469(3) 0.37765(14) 0.0861(12) Uani 1 1 d . . .
P2 P 0.24491(10) 0.98120(16) 0.39800(4) 0.0692(5) Uani 1 1 d . . .
F8 F 0.3316(3) 1.0124(4) 0.41754(17) 0.1119(18) Uani 1 1 d . . .
F9 F 0.2766(2) 0.8683(3) 0.39394(14) 0.0852(12) Uani 1 1 d . . .
F10 F 0.2761(3) 1.0038(3) 0.34929(11) 0.0759(11) Uani 1 1 d . . .
F11 F 0.2139(3) 1.0944(4) 0.40303(14) 0.0985(15) Uani 1 1 d . . .
F12 F 0.2121(3) 0.9525(5) 0.44693(13) 0.129(2) Uani 1 1 d . . .
O21 O 0.6422(7) 0.7190(8) 0.1258(4) 0.054(4) Uani 0.338(12) 1 d P . .
O22 O 0.8577(11) 0.2546(15) 0.1287(8) 0.093(8) Uani 0.260(14) 1 d P . .

loop_
_atom_site_aniso_label
_atom_site_aniso_U_11
_atom_site_aniso_U_22
_atom_site_aniso_U_33
_atom_site_aniso_U_23
_atom_site_aniso_U_13
_atom_site_aniso_U_12
C1 0.0215(17) 0.0309(19) 0.0199(17) -0.0028(14) 0.0035(14) -0.0020(15)
C2 0.0225(17) 0.0263(18) 0.0240(18) -0.0029(14) 0.0041(15) -0.0046(14)
C3 0.0207(17) 0.0239(16) 0.0191(16) -0.0011(13) -0.0058(14) 0.0007(14)
C4 0.0239(18) 0.0229(17) 0.0238(18) 0.0025(14) 0.0060(14) 0.0027(14)
C5 0.0249(17) 0.0295(18) 0.0221(17) 0.0045(14) 0.0061(15) 0.0042(15)
N1 0.0243(14) 0.0240(14) 0.0210(14) -0.0014(12) 0.0015(12) 0.0026(12)
C6 0.037(2) 0.0255(19) 0.032(2) 0.0028(16) 0.0076(18) 0.0068(16)
C7 0.0288(18) 0.0276(18) 0.0190(17) 0.0020(14) -0.0021(14) -0.0055(15)
C8 0.0193(16) 0.0296(18) 0.0212(18) 0.0013(14) -0.0022(14) 0.0007(14)
C9 0.0220(17) 0.0258(17) 0.0158(15) 0.0032(13) 0.0021(14) 0.0015(14)
C10 0.0205(17) 0.0285(18) 0.0267(19) 0.0031(15) -0.0035(15) -0.0036(14)
C11 0.0248(18) 0.0273(18) 0.0234(18) 0.0078(14) -0.0036(14) 0.0021(15)
N2 0.0297(16) 0.0240(15) 0.0202(15) 0.0021(12) -0.0009(13) 0.0001(12)
C12 0.054(3) 0.0225(18) 0.032(2) 0.0027(16) -0.008(2) 0.0036(18)
O1 0.0369(15) 0.0458(16) 0.0225(13) 0.0013(12) 0.0003(12) 0.0109(13)
C13 0.042(2) 0.047(2) 0.0161(17) 0.0017(16) -0.0034(16) 0.0030(19)
C14 0.037(2) 0.045(2) 0.0166(18) -0.0047(16) -0.0009(16) -0.0004(18)
O2 0.0331(14) 0.0365(15) 0.0214(13) -0.0076(11) -0.0007(11) 0.0070(12)
C15 0.037(2) 0.039(2) 0.0253(19) -0.0085(17) 0.0075(17) 0.0090(18)
C16 0.033(2) 0.041(2) 0.032(2) -0.0092(17) 0.0152(18) 0.0025(18)
O3 0.0206(12) 0.0456(16) 0.0266(14) -0.0121(11) 0.0010(11) 0.0037(11)
C17 0.0242(19) 0.051(2) 0.041(2) -0.013(2) 0.0000(18) 0.0073(18)
C18 0.0195(18) 0.053(3) 0.033(2) -0.0112(19) 0.0055(16) -0.0009(17)
O4 0.0226(13) 0.0374(15) 0.0335(14) -0.0105(12) 0.0068(12) -0.0017(11)
C19 0.0195(17) 0.0297(18) 0.0251(18) -0.0018(14) -0.0035(14) 0.0034(14)
C20 0.0249(19) 0.048(2) 0.027(2) 0.0104(17) -0.0067(16) -0.0010(17)
C21 0.030(2) 0.0247(19) 0.050(3) 0.0058(17) -0.0175(19) 0.0014(16)
C22 0.033(2) 0.029(2) 0.039(2) -0.0018(17) -0.0151(18) 0.0047(16)
C23 0.0233(18) 0.035(2) 0.032(2) -0.0069(16) -0.0108(16) 0.0111(15)
C24 0.0242(18) 0.0284(19) 0.0263(18) -0.0006(15) -0.0058(15) 0.0008(15)
O5 0.0254(13) 0.0289(13) 0.0330(14) -0.0053(11) 0.0056(11) -0.0013(11)
C25 0.031(2) 0.044(2) 0.028(2) -0.0023(17) 0.0005(17) 0.0013(17)
C26 0.034(2) 0.042(2) 0.034(2) 0.0076(18) -0.0046(18) -0.0061(18)
O6 0.0286(14) 0.0330(14) 0.0330(14) 0.0064(11) -0.0006(12) -0.0058(12)
C27 0.037(2) 0.0285(19) 0.034(2) 0.0139(16) 0.0023(17) -0.0001(17)
C28 0.029(2) 0.038(2) 0.034(2) 0.0100(17) 0.0100(17) -0.0068(17)
O7 0.0307(14) 0.0424(16) 0.0337(15) 0.0081(12) 0.0019(12) -0.0102(12)
C29 0.038(2) 0.057(3) 0.040(3) -0.002(2) -0.003(2) 0.000(2)
C30 0.050(3) 0.064(3) 0.042(3) -0.003(2) -0.001(2) 0.002(2)
O8 0.0501(19) 0.064(2) 0.0289(16) 0.0083(15) 0.0039(14) 0.0049(17)
C31 0.039(2) 0.061(3) 0.025(2) -0.0111(19) -0.0073(18) 0.009(2)
C32 0.051(3) 0.073(3) 0.028(2) -0.014(2) -0.004(2) 0.010(3)
C33 0.042(3) 0.089(4) 0.039(3) -0.026(3) -0.011(2) 0.020(3)
C34 0.058(3) 0.058(3) 0.047(3) -0.014(2) -0.024(3) 0.019(3)
C35 0.045(3) 0.054(3) 0.029(2) -0.008(2) -0.0149(19) 0.013(2)
C36 0.041(2) 0.046(2) 0.0193(18) -0.0040(16) -0.0065(16) 0.0063(19)
O9 0.0271(14) 0.0317(14) 0.0334(15) 0.0019(11) -0.0068(11) -0.0003(11)
C37 0.043(2) 0.064(3) 0.029(2) -0.002(2) -0.0072(19) -0.022(2)
C38 0.081(4) 0.104(5) 0.042(3) -0.026(3) 0.027(3) -0.060(4)
O10 0.0487(19) 0.100(3) 0.0290(16) -0.0198(17) 0.0091(15) -0.050(2)
C39 0.039(2) 0.0243(18) 0.031(2) -0.0005(15) -0.0033(17) -0.0068(16)
C40 0.037(2) 0.066(3) 0.033(2) -0.013(2) -0.0042(19) -0.018(2)
O11 0.0514(19) 0.0460(17) 0.0403(18) -0.0114(14) 0.0019(15) -0.0176(15)
C41 0.039(2) 0.066(3) 0.031(2) 0.003(2) -0.0044(19) -0.021(2)
C42 0.036(2) 0.063(3) 0.036(2) 0.007(2) -0.0069(19) -0.008(2)
O12 0.0405(16) 0.0527(18) 0.0283(15) 0.0036(13) -0.0079(13) -0.0106(14)
C43 0.049(3) 0.051(3) 0.025(2) -0.0008(19) 0.0084(19) -0.011(2)
C44 0.069(4) 0.063(3) 0.050(3) 0.008(3) 0.015(3) -0.017(3)
C45 0.085(5) 0.058(3) 0.075(4) -0.003(3) 0.026(4) 0.003(3)
C46 0.073(4) 0.071(4) 0.059(4) -0.015(3) 0.013(3) -0.020(3)
C47 0.058(3) 0.064(3) 0.047(3) -0.006(2) 0.009(2) -0.013(3)
C48 0.068(3) 0.064(3) 0.0171(19) -0.0019(19) 0.009(2) -0.037(3)
O13 0.0495(19) 0.071(2) 0.0298(16) 0.0091(15) -0.0066(15) -0.0160(18)
C49 0.070(4) 0.081(4) 0.023(2) 0.007(2) 0.001(2) -0.023(3)
C50 0.056(3) 0.070(3) 0.043(3) 0.028(3) -0.004(2) -0.009(3)
O14 0.054(2) 0.0525(19) 0.0376(17) 0.0063(14) -0.0032(15) -0.0090(16)
C51 0.055(3) 0.058(3) 0.027(2) 0.005(2) -0.009(2) 0.014(2)
C52 0.039(2) 0.035(2) 0.043(2) 0.0091(18) -0.020(2) -0.0035(18)
O15 0.0318(16) 0.087(3) 0.0404(18) 0.0216(17) -0.0070(14) 0.0131(16)
C53 0.028(2) 0.045(2) 0.048(3) 0.011(2) -0.0070(18) 0.0089(18)
C54 0.027(2) 0.059(3) 0.044(3) 0.005(2) -0.0085(19) 0.005(2)
O16 0.0273(14) 0.0474(17) 0.0349(16) 0.0045(13) -0.0044(12) 0.0057(13)
C55 0.0201(18) 0.042(2) 0.0232(18) -0.0039(16) 0.0028(15) 0.0012(15)
C56 0.0202(18) 0.047(2) 0.035(2) -0.0124(18) 0.0052(16) -0.0008(16)
C57 0.045(3) 0.031(2) 0.047(3) 0.0012(18) 0.022(2) 0.0122(18)
C58 0.039(2) 0.034(2) 0.047(3) 0.0030(19) 0.013(2) 0.0084(18)
C59 0.035(2) 0.038(2) 0.038(2) 0.0028(18) 0.0122(18) 0.0086(18)
C60 0.0185(17) 0.035(2) 0.028(2) -0.0037(16) 0.0018(15) -0.0017(15)
P1 0.0311(5) 0.0392(5) 0.0181(4) 0.0009(4) 0.0005(4) -0.0052(4)
F1 0.069(2) 0.111(3) 0.0341(15) 0.0242(16) -0.0130(14) -0.050(2)
F2 0.087(2) 0.084(2) 0.0436(17) 0.0213(16) 0.0138(17) -0.028(2)
F7 0.054(2) 0.117(3) 0.087(3) 0.022(2) -0.0125(19) 0.027(2)
P2 0.0527(8) 0.1244(14) 0.0304(6) -0.0100(8) -0.0050(7) 0.0465(9)
F8 0.079(3) 0.161(4) 0.096(3) -0.049(3) -0.049(3) 0.038(3)
F9 0.059(2) 0.114(3) 0.082(3) 0.005(2) 0.0051(19) 0.046(2)
F10 0.090(3) 0.099(3) 0.0384(16) -0.0071(16) 0.0044(17) 0.007(2)
F11 0.099(3) 0.127(4) 0.070(2) -0.041(2) -0.023(2) 0.058(3)
F12 0.126(4) 0.216(6) 0.045(2) 0.022(3) 0.020(2) 0.110(4)
O21 0.054(7) 0.054(7) 0.054(7) 0.009(5) -0.011(5) -0.016(5)
O22 0.065(12) 0.080(13) 0.133(19) 0.031(12) 0.025(11) 0.009(9)

loop_
_atom_type_symbol
_atom_type_description
_atom_type_scat_dispersion_real
_atom_type_scat_dispersion_imag
_atom_type_scat_source
C C 0.0033 0.0016 'International Tables Vol C Tables 4.2.6.8 and 6.1.1.4'
H H 0.0000 0.0000 'International Tables Vol C Tables 4.2.6.8 and 6.1.1.4'
N N 0.0061 0.0033 'International Tables Vol C Tables 4.2.6.8 and 6.1.1.4'
O O 0.0106 0.0060 'International Tables Vol C Tables 4.2.6.8 and 6.1.1.4'
F F 0.0171 0.0103 'International Tables Vol C Tables 4.2.6.8 and 6.1.1.4'
P P 0.1023 0.0942 'International Tables Vol C Tables 4.2.6.8 and 6.1.1.4'

loop_
_geom_angle_atom_site_label_1
_geom_angle_atom_site_label_2
_geom_angle_atom_site_label_3
_geom_angle
_geom_angle_site_symmetry_1
_geom_angle_site_symmetry_3
_geom_angle_publ_flag
N1 C1 C2 120.5(3) . . ?
N1 C1 H1 119.8 . . ?
C2 C1 H1 119.8 . . ?
C1 C2 C3 119.7(3) . . ?
C1 C2 H2 120.2 . . ?
C3 C2 H2 120.2 . . ?
C2 C3 C4 118.5(3) . . ?
C2 C3 C9 121.7(3) . . ?
C4 C3 C9 119.7(3) . . ?
C5 C4 C3 120.0(3) . . ?
C5 C4 H4 120.0 . . ?
C3 C4 H4 120.0 . . ?
N1 C5 C4 120.2(3) . . ?
N1 C5 H5 119.9 . . ?
C4 C5 H5 119.9 . . ?
C5 N1 C1 121.1(3) . . ?
C5 N1 C6 119.7(3) . . ?
C1 N1 C6 119.2(3) . . ?
N1 C6 H6A 109.5 . . ?
N1 C6 H6B 109.5 . . ?
H6A C6 H6B 109.5 . . ?
N1 C6 H6C 109.5 . . ?
H6A C6 H6C 109.5 . . ?
H6B C6 H6C 109.5 . . ?
N2 C7 C8 120.1(3) . . ?
N2 C7 H7 119.9 . . ?
C8 C7 H7 119.9 . . ?
C7 C8 C9 120.1(3) . . ?
C7 C8 H8 119.9 . . ?
C9 C8 H8 119.9 . . ?
C8 C9 C10 118.0(3) . . ?
C8 C9 C3 120.2(3) . . ?
C10 C9 C3 121.8(3) . . ?
C11 C10 C9 120.2(3) . . ?
C11 C10 H10 119.9 . . ?
C9 C10 H10 119.9 . . ?
N2 C11 C10 120.2(3) . . ?
N2 C11 H11 119.9 . . ?
C10 C11 H11 119.9 . . ?
C7 N2 C11 121.3(3) . . ?
C7 N2 C12 119.2(3) . . ?
C11 N2 C12 119.5(3) . . ?
N2 C12 H12A 109.5 . . ?
N2 C12 H12B 109.5 . . ?
H12A C12 H12B 109.5 . . ?
N2 C12 H12C 109.5 . . ?
H12A C12 H12C 109.5 . . ?
H12B C12 H12C 109.5 . . ?
C36 O1 C13 116.1(3) . . ?
O1 C13 C14 108.4(3) . . ?
O1 C13 H13A 110.0 . . ?
C14 C13 H13A 110.0 . . ?
O1 C13 H13B 110.0 . . ?
C14 C13 H13B 110.0 . . ?
H13A C13 H13B 108.4 . . ?
O2 C14 C13 108.6(3) . . ?
O2 C14 H14A 110.0 . . ?
C13 C14 H14A 110.0 . . ?
O2 C14 H14B 110.0 . . ?
C13 C14 H14B 110.0 . . ?
H14A C14 H14B 108.3 . . ?
C14 O2 C15 113.0(3) . . ?
O2 C15 C16 108.7(3) . . ?
O2 C15 H15A 110.0 . . ?
C16 C15 H15A 110.0 . . ?
O2 C15 H15B 110.0 . . ?
C16 C15 H15B 110.0 . . ?
H15A C15 H15B 108.3 . . ?
O3 C16 C15 109.2(3) . . ?
O3 C16 H16A 109.8 . . ?
C15 C16 H16A 109.8 . . ?
O3 C16 H16B 109.8 . . ?
C15 C16 H16B 109.8 . . ?
H16A C16 H16B 108.3 . . ?
C16 O3 C17 112.7(3) . . ?
O3 C17 C18 112.9(3) . . ?
O3 C17 H17A 109.0 . . ?
C18 C17 H17A 109.0 . . ?
O3 C17 H17B 109.0 . . ?
C18 C17 H17B 109.0 . . ?
H17A C17 H17B 107.8 . . ?
O4 C18 C17 107.7(3) . . ?
O4 C18 H18A 110.2 . . ?
C17 C18 H18A 110.2 . . ?
O4 C18 H18B 110.2 . . ?
C17 C18 H18B 110.2 . . ?
H18A C18 H18B 108.5 . . ?
C19 O4 C18 117.2(3) . . ?
C20 C19 O4 125.7(4) . . ?
C20 C19 C24 120.2(4) . . ?
O4 C19 C24 114.0(3) . . ?
C19 C20 C21 120.9(4) . . ?
C19 C20 H20 119.6 . . ?
C21 C20 H20 119.6 . . ?
C22 C21 C20 120.0(4) . . ?
C22 C21 H21 120.0 . . ?
C20 C21 H21 120.0 . . ?
C21 C22 C23 120.2(4) . . ?
C21 C22 H22 119.9 . . ?
C23 C22 H22 119.9 . . ?
C24 C23 C22 119.5(4) . . ?
C24 C23 H23 120.3 . . ?
C22 C23 H23 120.3 . . ?
O5 C24 C23 125.0(4) . . ?
O5 C24 C19 115.8(3) . . ?
C23 C24 C19 119.2(4) . . ?
C24 O5 C25 116.2(3) . . ?
O5 C25 C26 109.5(3) . . ?
O5 C25 H25A 109.8 . . ?
C26 C25 H25A 109.8 . . ?
O5 C25 H25B 109.8 . . ?
C26 C25 H25B 109.8 . . ?
H25A C25 H25B 108.2 . . ?
O6 C26 C25 108.9(3) . . ?
O6 C26 H26A 109.9 . . ?
C25 C26 H26A 109.9 . . ?
O6 C26 H26B 109.9 . . ?
C25 C26 H26B 109.9 . . ?
H26A C26 H26B 108.3 . . ?
C27 O6 C26 112.3(3) . . ?
O6 C27 C28 109.6(3) . . ?
O6 C27 H27A 109.8 . . ?
C28 C27 H27A 109.8 . . ?
O6 C27 H27B 109.8 . . ?
C28 C27 H27B 109.8 . . ?
H27A C27 H27B 108.2 . . ?
O7 C28 C27 110.6(3) . . ?
O7 C28 H28A 109.5 . . ?
C27 C28 H28A 109.5 . . ?
O7 C28 H28B 109.5 . . ?
C27 C28 H28B 109.5 . . ?
H28A C28 H28B 108.1 . . ?
C28 O7 C29 108.3(3) . . ?
O7 C29 C30 107.9(4) . . ?
O7 C29 H29A 110.1 . . ?
C30 C29 H29A 110.1 . . ?
O7 C29 H29B 110.1 . . ?
C30 C29 H29B 110.1 . . ?
H29A C29 H29B 108.4 . . ?
O8 C30 C29 114.8(4) . . ?
O8 C30 H30A 108.6 . . ?
C29 C30 H30A 108.6 . . ?
O8 C30 H30B 108.6 . . ?
C29 C30 H30B 108.6 . . ?
H30A C30 H30B 107.5 . . ?
C31 O8 C30 120.6(4) . . ?
O8 C31 C32 125.1(5) . . ?
O8 C31 C36 115.6(4) . . ?
C32 C31 C36 119.3(5) . . ?
C31 C32 C33 119.8(5) . . ?
C31 C32 H32 120.1 . . ?
C33 C32 H32 120.1 . . ?
C34 C33 C32 120.7(5) . . ?
C34 C33 H33 119.7 . . ?
C32 C33 H33 119.7 . . ?
C33 C34 C35 120.4(5) . . ?
C33 C34 H34 119.8 . . ?
C35 C34 H34 119.8 . . ?
C34 C35 C36 119.7(5) . . ?
C34 C35 H35 120.1 . . ?
C36 C35 H35 120.1 . . ?
O1 C36 C35 125.2(4) . . ?
O1 C36 C31 114.7(4) . . ?
C35 C36 C31 120.1(4) . . ?
C60 O9 C37 115.4(3) . . ?
O9 C37 C38 108.9(4) . . ?
O9 C37 H37A 109.9 . . ?
C38 C37 H37A 109.9 . . ?
O9 C37 H37B 109.9 . . ?
C38 C37 H37B 109.9 . . ?
H37A C37 H37B 108.3 . . ?
O10 C38 C37 112.8(5) . . ?
O10 C38 H38A 109.0 . . ?
C37 C38 H38A 109.0 . . ?
O10 C38 H38B 109.0 . . ?
C37 C38 H38B 109.0 . . ?
H38A C38 H38B 107.8 . . ?
C39 O10 C38 115.6(4) . . ?
O10 C39 C40 112.2(3) . . ?
O10 C39 H39A 109.2 . . ?
C40 C39 H39A 109.2 . . ?
O10 C39 H39B 109.2 . . ?
C40 C39 H39B 109.2 . . ?
H39A C39 H39B 107.9 . . ?
O11 C40 C39 114.9(4) . . ?
O11 C40 H40A 108.5 . . ?
C39 C40 H40A 108.5 . . ?
O11 C40 H40B 108.5 . . ?
C39 C40 H40B 108.5 . . ?
H40A C40 H40B 107.5 . . ?
C40 O11 C41 114.8(4) . . ?
O11 C41 C42 107.7(4) . . ?
O11 C41 H41A 110.2 . . ?
C42 C41 H41A 110.2 . . ?
O11 C41 H41B 110.2 . . ?
C42 C41 H41B 110.2 . . ?
H41A C41 H41B 108.5 . . ?
O12 C42 C41 108.1(4) . . ?
O12 C42 H42A 110.1 . . ?
C41 C42 H42A 110.1 . . ?
O12 C42 H42B 110.1 . . ?
C41 C42 H42B 110.1 . . ?
H42A C42 H42B 108.4 . . ?
C43 O12 C42 114.7(4) . . ?
C44 C43 O12 127.2(5) . . ?
C44 C43 C48 119.8(5) . . ?
O12 C43 C48 113.0(4) . . ?
C43 C44 C45 120.0(6) . . ?
C43 C44 H44 120.0 . . ?
C45 C44 H44 120.0 . . ?
C46 C45 C44 118.1(6) . . ?
C46 C45 H45 121.0 . . ?
C44 C45 H45 121.0 . . ?
C47 C46 C45 123.5(6) . . ?
C47 C46 H46 118.3 . . ?
C45 C46 H46 118.3 . . ?
C46 C47 C48 120.3(6) . . ?
C46 C47 H47 119.8 . . ?
C48 C47 H47 119.8 . . ?
O13 C48 C47 124.0(5) . . ?
O13 C48 C43 117.7(4) . . ?
C47 C48 C43 118.2(6) . . ?
C48 O13 C49 118.1(4) . . ?
O13 C49 C50 109.6(4) . . ?
O13 C49 H49A 109.7 . . ?
C50 C49 H49A 109.7 . . ?
O13 C49 H49B 109.7 . . ?
C50 C49 H49B 109.7 . . ?
H49A C49 H49B 108.2 . . ?
O14 C50 C49 113.5(4) . . ?
O14 C50 H50A 108.9 . . ?
C49 C50 H50A 108.9 . . ?
O14 C50 H50B 108.9 . . ?
C49 C50 H50B 108.9 . . ?
H50A C50 H50B 107.7 . . ?
C51 O14 C50 112.3(4) . . ?
O14 C51 C52 110.4(4) . . ?
O14 C51 H51A 109.6 . . ?
C52 C51 H51A 109.6 . . ?
O14 C51 H51B 109.6 . . ?
C52 C51 H51B 109.6 . . ?
H51A C51 H51B 108.1 . . ?
O15 C52 C51 112.6(4) . . ?
O15 C52 H52A 109.1 . . ?
C51 C52 H52A 109.1 . . ?
O15 C52 H52B 109.1 . . ?
C51 C52 H52B 109.1 . . ?
H52A C52 H52B 107.8 . . ?
C53 O15 C52 115.5(3) . . ?
O15 C53 C54 111.3(4) . . ?
O15 C53 H53A 109.4 . . ?
C54 C53 H53A 109.4 . . ?
O15 C53 H53B 109.4 . . ?
C54 C53 H53B 109.4 . . ?
H53A C53 H53B 108.0 . . ?
O16 C54 C53 109.5(4) . . ?
O16 C54 H54A 109.8 . . ?
C53 C54 H54A 109.8 . . ?
O16 C54 H54B 109.8 . . ?
C53 C54 H54B 109.8 . . ?
H54A C54 H54B 108.2 . . ?
C55 O16 C54 115.3(3) . . ?
O16 C55 C60 116.1(4) . . ?
O16 C55 C56 126.1(4) . . ?
C60 C55 C56 117.8(4) . . ?
C57 C56 C55 119.5(4) . . ?
C57 C56 H56 120.3 . . ?
C55 C56 H56 120.3 . . ?
C58 C57 C56 122.8(4) . . ?
C58 C57 H57 118.6 . . ?
C56 C57 H57 118.6 . . ?
C57 C58 C59 118.2(4) . . ?
C57 C58 H58 120.9 . . ?
C59 C58 H58 120.9 . . ?
C58 C59 C60 123.1(4) . . ?
C58 C59 H59 118.4 . . ?
C60 C59 H59 118.4 . . ?
O9 C60 C59 124.6(4) . . ?
O9 C60 C55 116.8(3) . . ?
C59 C60 C55 118.5(4) . . ?
F23 P1 F24 97.5(7) . . ?
F16 P1 F13 90.7(6) . . ?
F23 P1 F2 84.0(4) . . ?
F16 P1 F2 86.5(4) . . ?
F4 P1 F2 96.8(4) . . ?
F24 P1 F2 80.0(5) . . ?
F13 P1 F2 97.3(4) . . ?
F23 P1 F1 95.9(4) . . ?
F16 P1 F1 93.4(4) . . ?
F4 P1 F1 83.5(4) . . ?
F24 P1 F1 100.4(5) . . ?
F13 P1 F1 82.4(4) . . ?
F2 P1 F1 179.7(2) . . ?
F4 P1 F5 93.0(5) . . ?
F2 P1 F5 95.5(3) . . ?
F1 P1 F5 84.6(3) . . ?
F16 P1 F15 89.0(5) . . ?
F13 P1 F15 179.3(5) . . ?
F2 P1 F15 83.3(3) . . ?
F1 P1 F15 97.0(3) . . ?
F4 P1 F6 178.1(5) . . ?
F2 P1 F6 81.3(4) . . ?
F1 P1 F6 98.4(4) . . ?
F5 P1 F6 87.4(5) . . ?
F23 P1 F26 92.7(6) . . ?
F24 P1 F26 169.6(7) . . ?
F2 P1 F26 99.2(5) . . ?
F1 P1 F26 80.4(5) . . ?
F4 P1 F3 92.7(5) . . ?
F2 P1 F3 86.3(3) . . ?
F1 P1 F3 93.5(3) . . ?
F5 P1 F3 173.8(5) . . ?
F6 P1 F3 87.0(5) . . ?
F10 P2 F9 90.2(2) . . ?
F10 P2 F8 89.9(3) . . ?
F9 P2 F8 88.9(2) . . ?
F10 P2 F11 90.6(2) . . ?
F9 P2 F11 178.9(2) . . ?
F8 P2 F11 90.3(3) . . ?
F10 P2 F7 89.4(2) . . ?
F9 P2 F7 89.5(2) . . ?
F8 P2 F7 178.3(3) . . ?
F11 P2 F7 91.3(2) . . ?
F10 P2 F12 177.2(3) . . ?
F9 P2 F12 87.5(3) . . ?
F8 P2 F12 91.6(3) . . ?
F11 P2 F12 91.7(3) . . ?
F7 P2 F12 89.0(3) . . ?

loop_
_geom_bond_atom_site_label_1
_geom_bond_atom_site_label_2
_geom_bond_distance
_geom_bond_site_symmetry_2
_geom_bond_publ_flag
C1 N1 1.345(5) . ?
C1 C2 1.371(5) . ?
C1 H1 0.9500 . ?
C2 C3 1.384(5) . ?
C2 H2 0.9500 . ?
C3 C4 1.391(5) . ?
C3 C9 1.472(5) . ?
C4 C5 1.366(5) . ?
C4 H4 0.9500 . ?
C5 N1 1.344(5) . ?
C5 H5 0.9500 . ?
N1 C6 1.472(5) . ?
C6 H6A 0.9800 . ?
C6 H6B 0.9800 . ?
C6 H6C 0.9800 . ?
C7 N2 1.341(5) . ?
C7 C8 1.367(5) . ?
C7 H7 0.9500 . ?
C8 C9 1.387(5) . ?
C8 H8 0.9500 . ?
C9 C10 1.390(5) . ?
C10 C11 1.362(5) . ?
C10 H10 0.9500 . ?
C11 N2 1.344(5) . ?
C11 H11 0.9500 . ?
N2 C12 1.475(5) . ?
C12 H12A 0.9800 . ?
C12 H12B 0.9800 . ?
C12 H12C 0.9800 . ?
O1 C36 1.365(5) . ?
O1 C13 1.445(5) . ?
C13 C14 1.480(6) . ?
C13 H13A 0.9900 . ?
C13 H13B 0.9900 . ?
C14 O2 1.419(5) . ?
C14 H14A 0.9900 . ?
C14 H14B 0.9900 . ?
O2 C15 1.427(5) . ?
C15 C16 1.493(6) . ?
C15 H15A 0.9900 . ?
C15 H15B 0.9900 . ?
C16 O3 1.430(5) . ?
C16 H16A 0.9900 . ?
C16 H16B 0.9900 . ?
O3 C17 1.431(5) . ?
C17 C18 1.490(6) . ?
C17 H17A 0.9900 . ?
C17 H17B 0.9900 . ?
C18 O4 1.434(4) . ?
C18 H18A 0.9900 . ?
C18 H18B 0.9900 . ?
O4 C19 1.375(4) . ?
C19 C20 1.368(6) . ?
C19 C24 1.415(5) . ?
C20 C21 1.380(6) . ?
C20 H20 0.9500 . ?
C21 C22 1.378(6) . ?
C21 H21 0.9500 . ?
C22 C23 1.413(6) . ?
C22 H22 0.9500 . ?
C23 C24 1.384(5) . ?
C23 H23 0.9500 . ?
C24 O5 1.368(5) . ?
O5 C25 1.430(5) . ?
C25 C26 1.499(6) . ?
C25 H25A 0.9900 . ?
C25 H25B 0.9900 . ?
C26 O6 1.425(5) . ?
C26 H26A 0.9900 . ?
C26 H26B 0.9900 . ?
O6 C27 1.409(5) . ?
C27 C28 1.496(6) . ?
C27 H27A 0.9900 . ?
C27 H27B 0.9900 . ?
C28 O7 1.404(5) . ?
C28 H28A 0.9900 . ?
C28 H28B 0.9900 . ?
O7 C29 1.448(6) . ?
C29 C30 1.495(7) . ?
C29 H29A 0.9900 . ?
C29 H29B 0.9900 . ?
C30 O8 1.439(6) . ?
C30 H30A 0.9900 . ?
C30 H30B 0.9900 . ?
O8 C31 1.376(6) . ?
C31 C32 1.378(7) . ?
C31 C36 1.410(7) . ?
C32 C33 1.389(8) . ?
C32 H32 0.9500 . ?
C33 C34 1.373(8) . ?
C33 H33 0.9500 . ?
C34 C35 1.381(7) . ?
C34 H34 0.9500 . ?
C35 C36 1.383(7) . ?
C35 H35 0.9500 . ?
O9 C60 1.358(5) . ?
O9 C37 1.428(5) . ?
C37 C38 1.470(8) . ?
C37 H37A 0.9900 . ?
C37 H37B 0.9900 . ?
C38 O10 1.434(6) . ?
C38 H38A 0.9900 . ?
C38 H38B 0.9900 . ?
O10 C39 1.396(5) . ?
C39 C40 1.478(6) . ?
C39 H39A 0.9900 . ?
C39 H39B 0.9900 . ?
C40 O11 1.366(6) . ?
C40 H40A 0.9900 . ?
C40 H40B 0.9900 . ?
O11 C41 1.409(5) . ?
C41 C42 1.462(7) . ?
C41 H41A 0.9900 . ?
C41 H41B 0.9900 . ?
C42 O12 1.440(5) . ?
C42 H42A 0.9900 . ?
C42 H42B 0.9900 . ?
O12 C43 1.368(6) . ?
C43 C44 1.363(8) . ?
C43 C48 1.452(7) . ?
C44 C45 1.418(9) . ?
C44 H44 0.9500 . ?
C45 C46 1.358(10) . ?
C45 H45 0.9500 . ?
C46 C47 1.354(9) . ?
C46 H46 0.9500 . ?
C47 C48 1.366(7) . ?
C47 H47 0.9500 . ?
C48 O13 1.360(7) . ?
O13 C49 1.467(6) . ?
C49 C50 1.478(9) . ?
C49 H49A 0.9900 . ?
C49 H49B 0.9900 . ?
C50 O14 1.441(6) . ?
C50 H50A 0.9900 . ?
C50 H50B 0.9900 . ?
O14 C51 1.379(6) . ?
C51 C52 1.473(7) . ?
C51 H51A 0.9900 . ?
C51 H51B 0.9900 . ?
C52 O15 1.399(5) . ?
C52 H52A 0.9900 . ?
C52 H52B 0.9900 . ?
O15 C53 1.387(5) . ?
C53 C54 1.485(6) . ?
C53 H53A 0.9900 . ?
C53 H53B 0.9900 . ?
C54 O16 1.444(5) . ?
C54 H54A 0.9900 . ?
C54 H54B 0.9900 . ?
O16 C55 1.337(5) . ?
C55 C60 1.415(5) . ?
C55 C56 1.427(6) . ?
C56 C57 1.380(7) . ?
C56 H56 0.9500 . ?
C57 C58 1.343(7) . ?
C57 H57 0.9500 . ?
C58 C59 1.377(6) . ?
C58 H58 0.9500 . ?
C59 C60 1.383(6) . ?
C59 H59 0.9500 . ?
P1 F23 1.521(10) . ?
P1 F16 1.524(9) . ?
P1 F4 1.551(9) . ?
P1 F24 1.564(13) . ?
P1 F13 1.572(9) . ?
P1 F2 1.575(3) . ?
P1 F1 1.575(3) . ?
P1 F5 1.592(6) . ?
P1 F15 1.614(8) . ?
P1 F6 1.621(9) . ?
P1 F26 1.632(10) . ?
P1 F3 1.636(6) . ?
F7 P2 1.598(4) . ?
P2 F10 1.567(4) . ?
P2 F9 1.586(4) . ?
P2 F8 1.588(4) . ?
P2 F11 1.588(4) . ?
P2 F12 1.599(4) . ?

loop_
_geom_torsion_atom_site_label_1
_geom_torsion_atom_site_label_2
_geom_torsion_atom_site_label_3
_geom_torsion_atom_site_label_4
_geom_torsion
_geom_torsion_site_symmetry_1
_geom_torsion_site_symmetry_2
_geom_torsion_site_symmetry_3
_geom_torsion_site_symmetry_4
_geom_torsion_publ_flag
N1 C1 C2 C3 -2.1(5) . . . . ?
C1 C2 C3 C4 0.6(5) . . . . ?
C1 C2 C3 C9 176.4(3) . . . . ?
C2 C3 C4 C5 1.3(5) . . . . ?
C9 C3 C4 C5 -174.6(3) . . . . ?
C3 C4 C5 N1 -1.7(6) . . . . ?
C4 C5 N1 C1 0.1(5) . . . . ?
C4 C5 N1 C6 -179.9(4) . . . . ?
C2 C1 N1 C5 1.8(5) . . . . ?
C2 C1 N1 C6 -178.2(4) . . . . ?
N2 C7 C8 C9 -3.6(5) . . . . ?
C7 C8 C9 C10 2.7(5) . . . . ?
C7 C8 C9 C3 -174.9(3) . . . . ?
C2 C3 C9 C8 -53.5(5) . . . . ?
C4 C3 C9 C8 122.3(4) . . . . ?
C2 C3 C9 C10 129.1(4) . . . . ?
C4 C3 C9 C10 -55.1(5) . . . . ?
C8 C9 C10 C11 0.0(5) . . . . ?
C3 C9 C10 C11 177.5(3) . . . . ?
C9 C10 C11 N2 -1.8(5) . . . . ?
C8 C7 N2 C11 1.7(5) . . . . ?
C8 C7 N2 C12 -179.2(3) . . . . ?
C10 C11 N2 C7 1.0(5) . . . . ?
C10 C11 N2 C12 -178.1(3) . . . . ?
C36 O1 C13 C14 178.7(3) . . . . ?
O1 C13 C14 O2 -78.1(4) . . . . ?
C13 C14 O2 C15 179.8(3) . . . . ?
C14 O2 C15 C16 162.7(3) . . . . ?
O2 C15 C16 O3 66.0(4) . . . . ?
C15 C16 O3 C17 -177.1(3) . . . . ?
C16 O3 C17 C18 98.2(4) . . . . ?
O3 C17 C18 O4 70.2(4) . . . . ?
C17 C18 O4 C19 166.6(3) . . . . ?
C18 O4 C19 C20 7.8(5) . . . . ?
C18 O4 C19 C24 -169.0(3) . . . . ?
O4 C19 C20 C21 -175.8(4) . . . . ?
C24 C19 C20 C21 0.8(6) . . . . ?
C19 C20 C21 C22 -0.4(6) . . . . ?
C20 C21 C22 C23 -0.7(6) . . . . ?
C21 C22 C23 C24 1.4(6) . . . . ?
C22 C23 C24 O5 -179.9(3) . . . . ?
C22 C23 C24 C19 -1.0(5) . . . . ?
C20 C19 C24 O5 178.9(3) . . . . ?
O4 C19 C24 O5 -4.1(5) . . . . ?
C20 C19 C24 C23 -0.1(5) . . . . ?
O4 C19 C24 C23 176.9(3) . . . . ?
C23 C24 O5 C25 -14.0(5) . . . . ?
C19 C24 O5 C25 167.1(3) . . . . ?
C24 O5 C25 C26 -171.9(3) . . . . ?
O5 C25 C26 O6 -76.6(4) . . . . ?
C25 C26 O6 C27 -172.3(3) . . . . ?
C26 O6 C27 C28 163.4(3) . . . . ?
O6 C27 C28 O7 70.3(4) . . . . ?
C27 C28 O7 C29 -167.8(4) . . . . ?
C28 O7 C29 C30 -167.6(4) . . . . ?
O7 C29 C30 O8 -56.2(6) . . . . ?
C29 C30 O8 C31 -83.6(5) . . . . ?
C30 O8 C31 C32 8.5(6) . . . . ?
C30 O8 C31 C36 -169.7(4) . . . . ?
O8 C31 C32 C33 179.5(4) . . . . ?
C36 C31 C32 C33 -2.4(6) . . . . ?
C31 C32 C33 C34 1.8(7) . . . . ?
C32 C33 C34 C35 -0.2(7) . . . . ?
C33 C34 C35 C36 -0.7(7) . . . . ?
C13 O1 C36 C35 -12.1(6) . . . . ?
C13 O1 C36 C31 168.2(3) . . . . ?
C34 C35 C36 O1 -179.7(4) . . . . ?
C34 C35 C36 C31 0.0(6) . . . . ?
O8 C31 C36 O1 -0.5(5) . . . . ?
C32 C31 C36 O1 -178.7(4) . . . . ?
O8 C31 C36 C35 179.8(4) . . . . ?
C32 C31 C36 C35 1.5(6) . . . . ?
C60 O9 C37 C38 -170.2(4) . . . . ?
O9 C37 C38 O10 -78.5(6) . . . . ?
C37 C38 O10 C39 -118.4(5) . . . . ?
C38 O10 C39 C40 -163.8(5) . . . . ?
O10 C39 C40 O11 -58.3(6) . . . . ?
C39 C40 O11 C41 -178.5(4) . . . . ?
C40 O11 C41 C42 178.0(4) . . . . ?
O11 C41 C42 O12 74.8(5) . . . . ?
C41 C42 O12 C43 -159.9(4) . . . . ?
C42 O12 C43 C44 1.1(6) . . . . ?
C42 O12 C43 C48 179.4(3) . . . . ?
O12 C43 C44 C45 176.9(5) . . . . ?
C48 C43 C44 C45 -1.3(7) . . . . ?
C43 C44 C45 C46 1.4(9) . . . . ?
C44 C45 C46 C47 -0.7(10) . . . . ?
C45 C46 C47 C48 -0.2(9) . . . . ?
C46 C47 C48 O13 -179.8(5) . . . . ?
C46 C47 C48 C43 0.3(7) . . . . ?
C44 C43 C48 O13 -179.5(4) . . . . ?
O12 C43 C48 O13 2.1(5) . . . . ?
C44 C43 C48 C47 0.4(6) . . . . ?
O12 C43 C48 C47 -178.0(4) . . . . ?
C47 C48 O13 C49 -16.3(6) . . . . ?
C43 C48 O13 C49 163.6(4) . . . . ?
C48 O13 C49 C50 -179.0(4) . . . . ?
O13 C49 C50 O14 -85.8(5) . . . . ?
C49 C50 O14 C51 -85.0(5) . . . . ?
C50 O14 C51 C52 -178.4(4) . . . . ?
O14 C51 C52 O15 -64.6(5) . . . . ?
C51 C52 O15 C53 174.3(4) . . . . ?
C52 O15 C53 C54 163.6(4) . . . . ?
O15 C53 C54 O16 71.6(5) . . . . ?
C53 C54 O16 C55 -177.7(3) . . . . ?
C54 O16 C55 C60 -174.0(3) . . . . ?
C54 O16 C55 C56 5.7(5) . . . . ?
O16 C55 C56 C57 -178.4(4) . . . . ?
C60 C55 C56 C57 1.3(5) . . . . ?
C55 C56 C57 C58 0.0(6) . . . . ?
C56 C57 C58 C59 -1.4(6) . . . . ?
C57 C58 C59 C60 1.6(6) . . . . ?
C37 O9 C60 C59 -11.4(5) . . . . ?
C37 O9 C60 C55 167.1(4) . . . . ?
C58 C59 C60 O9 178.2(4) . . . . ?
C58 C59 C60 C55 -0.4(6) . . . . ?
O16 C55 C60 O9 0.0(5) . . . . ?
C56 C55 C60 O9 -179.7(3) . . . . ?
O16 C55 C60 C59 178.6(3) . . . . ?
C56 C55 C60 C59 -1.1(5) . . . . ?
